data_1505926
loop_
_publ_author_name
'Rogers, Michelle M.'
'Wendlandt, Johanna E.'
'Guzei, Ilia A.'
'Stahl, Shannon S.'

_publ_section_title
;
 Aerobic intramolecular oxidative amination of alkenes catalyzed by
 NHC-coordinated palladium complexes.
;
_journal_issue 11
_journal_name_full 'Organic letters'
_journal_page_first 2257
_journal_page_last 2260
_journal_paper_doi 10.1021/ol060327q
_journal_volume 8
_journal_year 2006
_chemical_formula_sum 'C25 H26 F6 N2 O5 Pd'
_chemical_formula_weight 654.88
_chemical_name_systematic
; 
 ? 
;
_space_group_IT_number 14
_symmetry_cell_setting monoclinic
_symmetry_space_group_name_Hall '-P 2ybc'
_symmetry_space_group_name_H-M 'P 1 21/c 1'
_atom_sites_solution_hydrogens geom
_atom_sites_solution_primary direct
_atom_sites_solution_secondary difmap
_audit_creation_method SHELXL-97
_cell_angle_alpha 90.00
_cell_angle_beta 105.9990(10)
_cell_angle_gamma 90.00
_cell_formula_units_Z 8
_cell_length_a 16.9495(9)
_cell_length_b 15.8806(9)
_cell_length_c 20.9138(12)
_cell_measurement_reflns_used ****
_cell_measurement_temperature 200(2)
_cell_measurement_theta_max 26.40
_cell_measurement_theta_min 2.43
_cell_volume 5411.3(5)
_computing_cell_refinement 'Bruker SMART'
_computing_data_collection 'Bruker SMART'
_computing_data_reduction 'Bruker SAINT'
_computing_molecular_graphics 'Bruker SHELXTL'
_computing_publication_material 'Bruker SHELXTL'
_computing_structure_refinement 'SHELXL-97 (Sheldrick, 1997)'
_computing_structure_solution 'SHELXS-97 (Sheldrick, 1990)'
_diffrn_ambient_temperature 200(2)
_diffrn_measured_fraction_theta_full 0.994
_diffrn_measured_fraction_theta_max 0.994
_diffrn_measurement_device_type 'CCD area detector'
_diffrn_measurement_method 'phi and omega scans'
_diffrn_radiation_monochromator graphite
_diffrn_radiation_source 'fine-focus sealed tube'
_diffrn_radiation_type MoK\a
_diffrn_radiation_wavelength 0.71073
_diffrn_reflns_av_R_equivalents 0.0317
_diffrn_reflns_av_sigmaI/netI 0.0284
_diffrn_reflns_limit_h_max 21
_diffrn_reflns_limit_h_min -20
_diffrn_reflns_limit_k_max 19
_diffrn_reflns_limit_k_min -19
_diffrn_reflns_limit_l_max 26
_diffrn_reflns_limit_l_min -26
_diffrn_reflns_number 43017
_diffrn_reflns_theta_full 26.43
_diffrn_reflns_theta_max 26.43
_diffrn_reflns_theta_min 2.03
_exptl_absorpt_coefficient_mu 0.765
_exptl_absorpt_correction_T_max 0.7703
_exptl_absorpt_correction_T_min 0.7444
_exptl_absorpt_correction_type none
_exptl_crystal_density_diffrn 1.608
_exptl_crystal_density_meas 0
_exptl_crystal_density_method 'not measured'
_exptl_crystal_F_000 2640
_exptl_crystal_size_max 0.41
_exptl_crystal_size_mid 0.38
_exptl_crystal_size_min 0.36
_refine_diff_density_max 1.979
_refine_diff_density_min -1.083
_refine_diff_density_rms 0.102
_refine_ls_extinction_method none
_refine_ls_goodness_of_fit_ref 0.958
_refine_ls_hydrogen_treatment mixed
_refine_ls_matrix_type full
_refine_ls_number_parameters 735
_refine_ls_number_reflns 11047
_refine_ls_number_restraints 84
_refine_ls_restrained_S_all 0.972
_refine_ls_R_factor_all 0.0682
_refine_ls_R_factor_gt 0.0493
_refine_ls_shift/su_max 0.001
_refine_ls_shift/su_mean 0.000
_refine_ls_structure_factor_coef Fsqd
_refine_ls_weighting_details 'calc w=1/[\s^2^(Fo^2^)+(0.0814P)^2^+15.1857P] where P=(Fo^2^+2Fc^2^)/3'
_refine_ls_weighting_scheme calc
_refine_ls_wR_factor_gt 0.1304
_refine_ls_wR_factor_ref 0.1526
_reflns_number_gt 8435
_reflns_number_total 11047
_reflns_threshold_expression >2sigma(I)
_cod_data_source_file ol060327qsi20060405_035820.cif
_cod_data_source_block stahl29
_cod_depositor_comments
;
The following automatic conversions were performed:

'_symmetry_cell_setting' value 'Monoclinic' changed to 'monoclinic'
according to /home/saulius/struct/CIF-dictionaries/cif_core.dic
dictionary named 'cif_core.dic' version 2.4.1 from 2010-06-29.

Automatic conversion script
Id: cif_fix_values 1715 2011-07-08 13:25:40Z adriana 
;
_cod_original_sg_symbol_H-M P2(1)/c
_cod_database_code 1505926

loop_
_symmetry_equiv_pos_as_xyz
'x, y, z'
'-x, y+1/2, -z+1/2'
'-x, -y, -z'
'x, -y-1/2, z-1/2'

loop_
_atom_site_label
_atom_site_type_symbol
_atom_site_fract_x
_atom_site_fract_y
_atom_site_fract_z
_atom_site_U_iso_or_equiv
_atom_site_adp_type
_atom_site_occupancy
_atom_site_symmetry_multiplicity
_atom_site_calc_flag
_atom_site_refinement_flags
_atom_site_disorder_assembly
_atom_site_disorder_group
Pd1 Pd -0.007128(17) 0.784136(19) 0.243034(15) 0.03172(11) Uani 1 1 d . . .
Pd2 Pd 0.506531(18) 0.53416(2) 0.248665(15) 0.03699(11) Uani 1 1 d D . .
F1 F -0.2639(2) 0.8926(4) 0.0553(2) 0.1277(19) Uani 1 1 d . . .
F2 F -0.1468(2) 0.8968(3) 0.03583(19) 0.0978(14) Uani 1 1 d . . .
F3 F -0.2061(3) 0.7810(3) 0.0355(2) 0.1078(15) Uani 1 1 d . . .
F4 F 0.0900(2) 0.6157(2) 0.46645(16) 0.0759(10) Uani 1 1 d . . .
F5 F 0.1639(2) 0.7200(2) 0.45982(18) 0.0835(11) Uani 1 1 d . . .
F6 F 0.1644(2) 0.6141(3) 0.39965(16) 0.0906(13) Uani 1 1 d . . .
F7 F 0.3444(4) 0.5848(3) 0.0197(3) 0.0843(10) Uani 0.607(4) 1 d PD A 1
F8 F 0.4084(5) 0.7027(4) 0.0226(3) 0.0843(10) Uani 0.607(4) 1 d PD A 1
F9 F 0.3294(3) 0.6810(4) 0.0812(3) 0.0843(10) Uani 0.607(4) 1 d PD A 1
F7A F 0.3852(6) 0.5994(5) 0.0051(3) 0.0843(10) Uani 0.393(4) 1 d PD A 2
F8A F 0.4137(7) 0.7185(4) 0.0467(5) 0.0843(10) Uani 0.393(4) 1 d PD A 2
F9A F 0.3118(3) 0.6452(7) 0.0657(5) 0.0843(10) Uani 0.393(4) 1 d PD A 2
F10 F 0.7047(7) 0.3589(3) 0.4273(4) 0.0718(11) Uani 0.378(7) 1 d PD A 1
F11 F 0.6455(6) 0.4565(7) 0.4676(4) 0.0718(11) Uani 0.378(7) 1 d PD A 1
F12 F 0.7550(4) 0.4795(6) 0.4406(5) 0.0718(11) Uani 0.378(7) 1 d PD A 1
F10A F 0.6617(7) 0.3609(4) 0.4294(4) 0.0718(11) Uani 0.370(6) 1 d PD A 2
F11A F 0.6568(8) 0.4861(7) 0.4640(4) 0.0718(11) Uani 0.370(6) 1 d PD A 2
F12A F 0.7649(2) 0.4404(10) 0.4411(5) 0.0718(11) Uani 0.370(6) 1 d PD A 2
F10B F 0.6312(6) 0.3947(9) 0.4447(6) 0.0718(11) Uani 0.252(5) 1 d PD A 3
F11B F 0.6967(9) 0.5080(5) 0.4593(5) 0.0718(11) Uani 0.252(5) 1 d PD A 3
F12B F 0.7508(7) 0.3928(10) 0.4343(7) 0.0718(11) Uani 0.252(5) 1 d PD A 3
O1 O -0.0939(2) 0.8143(2) 0.29437(18) 0.0523(8) Uani 1 1 d D . .
H1A H -0.098(3) 0.7660(15) 0.311(2) 0.063 Uiso 1 1 d D . .
H1B H -0.1340(18) 0.834(3) 0.2639(19) 0.063 Uiso 1 1 d D . .
O2 O -0.07866(17) 0.8174(2) 0.15240(15) 0.0433(7) Uani 1 1 d . . .
O3 O -0.1919(2) 0.8593(2) 0.17947(19) 0.0625(10) Uani 1 1 d . . .
O4 O 0.07189(18) 0.7430(2) 0.32841(15) 0.0434(7) Uani 1 1 d . . .
O5 O -0.0238(2) 0.6863(2) 0.37124(16) 0.0539(8) Uani 1 1 d . . .
O6 O 0.5929(3) 0.4989(4) 0.1977(3) 0.0439(11) Uani 0.607(4) 1 d PD A 1
H6A H 0.599(2) 0.541(2) 0.175(2) 0.053 Uiso 0.607(4) 1 d PD A 1
H6B H 0.6341(14) 0.479(3) 0.2269(16) 0.053 Uiso 0.607(4) 1 d PD A 1
O6A O 0.6111(4) 0.5479(6) 0.2133(4) 0.0439(11) Uani 0.393(4) 1 d PD A 2
H6C H 0.594(2) 0.565(5) 0.1734(13) 0.053 Uiso 0.393(4) 1 d PD A 2
H6D H 0.637(4) 0.502(3) 0.222(4) 0.053 Uiso 0.393(4) 1 d PD A 2
O7 O 0.43114(18) 0.5771(2) 0.16184(14) 0.0475(8) Uani 1 1 d . A .
O8 O 0.5281(3) 0.6285(5) 0.1199(4) 0.0614(18) Uani 0.607(4) 1 d PD A 1
O8A O 0.5187(5) 0.5893(8) 0.0991(6) 0.0614(18) Uani 0.393(4) 1 d PD A 2
O9 O 0.57427(18) 0.4958(2) 0.33903(14) 0.0479(8) Uani 1 1 d . A .
O10 O 0.6835(2) 0.4468(3) 0.31109(18) 0.0643(10) Uani 1 1 d . A .
N1 N 0.08734(19) 0.70229(19) 0.15838(16) 0.0307(7) Uani 1 1 d . . .
N2 N 0.14612(18) 0.8137(2) 0.20763(16) 0.0293(7) Uani 1 1 d . . .
N3 N 0.35200(18) 0.4978(2) 0.28377(16) 0.0301(7) Uani 1 1 d . . .
N4 N 0.40870(18) 0.61148(19) 0.33076(15) 0.0287(7) Uani 1 1 d . . .
C1 C 0.0795(2) 0.7648(2) 0.19972(18) 0.0280(8) Uani 1 1 d . . .
C2 C 0.1595(2) 0.7127(2) 0.1400(2) 0.0357(9) Uani 1 1 d . . .
H2A H 0.1791 0.6773 0.1111 0.043 Uiso 1 1 calc R . .
C3 C 0.1960(2) 0.7818(2) 0.1704(2) 0.0344(9) Uani 1 1 d . . .
H3A H 0.2465 0.8050 0.1674 0.041 Uiso 1 1 calc R . .
C4 C 0.0283(2) 0.6361(2) 0.13089(19) 0.0296(8) Uani 1 1 d . . .
C5 C -0.0181(3) 0.6449(3) 0.0646(2) 0.0376(9) Uani 1 1 d . . .
C6 C -0.0687(3) 0.5783(3) 0.0365(2) 0.0424(10) Uani 1 1 d . . .
H6E H -0.1010 0.5827 -0.0084 0.051 Uiso 1 1 calc R . .
C7 C -0.0738(3) 0.5056(3) 0.0717(2) 0.0406(10) Uani 1 1 d . . .
C8 C -0.0278(2) 0.5002(3) 0.1373(2) 0.0365(9) Uani 1 1 d . . .
H8A H -0.0318 0.4509 0.1619 0.044 Uiso 1 1 calc R . .
C9 C 0.0247(2) 0.5651(2) 0.1686(2) 0.0327(8) Uani 1 1 d . . .
C10 C -0.0142(3) 0.7233(3) 0.0247(2) 0.0520(12) Uani 1 1 d . . .
H10A H -0.0509 0.7170 -0.0203 0.078 Uiso 1 1 calc R . .
H10B H 0.0422 0.7316 0.0222 0.078 Uiso 1 1 calc R . .
H10C H -0.0312 0.7721 0.0463 0.078 Uiso 1 1 calc R . .
C11 C -0.1275(3) 0.4330(3) 0.0392(3) 0.0573(13) Uani 1 1 d . . .
H11A H -0.1554 0.4474 -0.0071 0.086 Uiso 1 1 calc R . .
H11B H -0.1685 0.4218 0.0633 0.086 Uiso 1 1 calc R . .
H11C H -0.0936 0.3828 0.0404 0.086 Uiso 1 1 calc R . .
C12 C 0.0741(3) 0.5556(3) 0.2399(2) 0.0425(10) Uani 1 1 d . . .
H12A H 0.1076 0.6062 0.2538 0.064 Uiso 1 1 calc R . .
H12B H 0.1100 0.5063 0.2442 0.064 Uiso 1 1 calc R . .
H12C H 0.0370 0.5483 0.2680 0.064 Uiso 1 1 calc R . .
C13 C 0.1620(2) 0.8923(2) 0.24372(19) 0.0305(8) Uani 1 1 d . . .
C14 C 0.1264(2) 0.9653(2) 0.2105(2) 0.0351(9) Uani 1 1 d . . .
C15 C 0.1446(3) 1.0411(3) 0.2449(2) 0.0403(10) Uani 1 1 d . . .
H15A H 0.1200 1.0914 0.2241 0.048 Uiso 1 1 calc R . .
C16 C 0.1974(3) 1.0452(3) 0.3088(2) 0.0403(10) Uani 1 1 d . . .
C17 C 0.2341(3) 0.9715(3) 0.3386(2) 0.0380(9) Uani 1 1 d . . .
H17A H 0.2719 0.9743 0.3816 0.046 Uiso 1 1 calc R . .
C18 C 0.2170(2) 0.8935(3) 0.3070(2) 0.0336(8) Uani 1 1 d . . .
C19 C 0.0727(3) 0.9630(3) 0.1407(2) 0.0470(11) Uani 1 1 d . . .
H19A H 0.0542 1.0202 0.1264 0.070 Uiso 1 1 calc R . .
H19B H 0.0250 0.9271 0.1384 0.070 Uiso 1 1 calc R . .
H19C H 0.1037 0.9403 0.1114 0.070 Uiso 1 1 calc R . .
C20 C 0.2151(3) 1.1283(3) 0.3453(3) 0.0607(14) Uani 1 1 d . . .
H20A H 0.1843 1.1733 0.3171 0.091 Uiso 1 1 calc R . .
H20B H 0.2740 1.1404 0.3559 0.091 Uiso 1 1 calc R . .
H20C H 0.1984 1.1250 0.3865 0.091 Uiso 1 1 calc R . .
C21 C 0.2591(3) 0.8150(3) 0.3403(2) 0.0431(10) Uani 1 1 d . . .
H21A H 0.2403 0.7664 0.3112 0.065 Uiso 1 1 calc R . .
H21B H 0.2458 0.8063 0.3825 0.065 Uiso 1 1 calc R . .
H21C H 0.3186 0.8212 0.3487 0.065 Uiso 1 1 calc R . .
C22 C -0.1517(2) 0.8438(3) 0.1412(2) 0.0413(10) Uani 1 1 d . . .
C23 C -0.1936(3) 0.8563(4) 0.0669(3) 0.0633(15) Uani 1 1 d . . .
C24 C 0.0456(3) 0.7006(3) 0.3696(2) 0.0372(9) Uani 1 1 d . . .
C25 C 0.1167(3) 0.6609(3) 0.4246(2) 0.0473(11) Uani 1 1 d . . .
C26 C 0.4173(2) 0.5490(2) 0.28988(18) 0.0276(7) Uani 1 1 d . A .
C27 C 0.3027(2) 0.5287(3) 0.3216(2) 0.0363(9) Uani 1 1 d . A .
H27A H 0.2533 0.5042 0.3259 0.044 Uiso 1 1 calc R . .
C28 C 0.3379(2) 0.5993(2) 0.3508(2) 0.0354(9) Uani 1 1 d . A .
H28A H 0.3182 0.6345 0.3798 0.042 Uiso 1 1 calc R . .
C29 C 0.3354(2) 0.4186(2) 0.24771(19) 0.0304(8) Uani 1 1 d . A .
C30 C 0.2822(2) 0.4176(3) 0.1846(2) 0.0345(9) Uani 1 1 d . . .
C31 C 0.2640(3) 0.3395(3) 0.1536(2) 0.0401(9) Uani 1 1 d . A .
H31A H 0.2275 0.3372 0.1101 0.048 Uiso 1 1 calc R . .
C32 C 0.2972(3) 0.2649(3) 0.1842(2) 0.0415(10) Uani 1 1 d . . .
C33 C 0.3497(3) 0.2695(3) 0.2482(2) 0.0400(10) Uani 1 1 d . A .
H33A H 0.3727 0.2190 0.2698 0.048 Uiso 1 1 calc R . .
C34 C 0.3696(2) 0.3454(2) 0.2818(2) 0.0342(8) Uani 1 1 d . . .
C35 C 0.2424(3) 0.4964(3) 0.1502(2) 0.0451(10) Uani 1 1 d . A .
H35A H 0.2069 0.4820 0.1060 0.068 Uiso 1 1 calc R . .
H35B H 0.2850 0.5358 0.1455 0.068 Uiso 1 1 calc R . .
H35C H 0.2095 0.5227 0.1766 0.068 Uiso 1 1 calc R . .
C36 C 0.2782(4) 0.1815(3) 0.1484(3) 0.0597(13) Uani 1 1 d . A .
H36A H 0.3069 0.1362 0.1775 0.090 Uiso 1 1 calc R . .
H36B H 0.2967 0.1830 0.1079 0.090 Uiso 1 1 calc R . .
H36C H 0.2190 0.1713 0.1365 0.090 Uiso 1 1 calc R . .
C37 C 0.4224(3) 0.3479(3) 0.3522(2) 0.0466(11) Uani 1 1 d . A .
H37A H 0.4397 0.2907 0.3671 0.070 Uiso 1 1 calc R . .
H37B H 0.3911 0.3720 0.3808 0.070 Uiso 1 1 calc R . .
H37C H 0.4709 0.3828 0.3548 0.070 Uiso 1 1 calc R . .
C38 C 0.4664(2) 0.6784(2) 0.35850(19) 0.0289(8) Uani 1 1 d . A .
C39 C 0.5107(3) 0.6713(2) 0.4253(2) 0.0348(8) Uani 1 1 d . . .
C40 C 0.5589(3) 0.7392(3) 0.4543(2) 0.0425(10) Uani 1 1 d . A .
H40A H 0.5891 0.7356 0.4998 0.051 Uiso 1 1 calc R . .
C41 C 0.5643(3) 0.8116(3) 0.4194(2) 0.0426(10) Uani 1 1 d . . .
C42 C 0.5209(3) 0.8151(3) 0.3526(2) 0.0403(10) Uani 1 1 d . A .
H42A H 0.5254 0.8641 0.3277 0.048 Uiso 1 1 calc R . .
C43 C 0.4711(2) 0.7491(2) 0.32068(19) 0.0327(8) Uani 1 1 d . . .
C44 C 0.5063(3) 0.5934(3) 0.4652(2) 0.0472(11) Uani 1 1 d . A .
H44A H 0.5415 0.6006 0.5107 0.071 Uiso 1 1 calc R . .
H44B H 0.5250 0.5447 0.4446 0.071 Uiso 1 1 calc R . .
H44C H 0.4495 0.5844 0.4664 0.071 Uiso 1 1 calc R . .
C45 C 0.6142(4) 0.8857(3) 0.4539(3) 0.0654(16) Uani 1 1 d . A .
H45A H 0.6401 0.8714 0.5006 0.098 Uiso 1 1 calc R . .
H45B H 0.5781 0.9345 0.4517 0.098 Uiso 1 1 calc R . .
H45C H 0.6567 0.8992 0.4319 0.098 Uiso 1 1 calc R . .
C46 C 0.4251(3) 0.7571(3) 0.2484(2) 0.0472(11) Uani 1 1 d . A .
H46A H 0.3931 0.7058 0.2338 0.071 Uiso 1 1 calc R . .
H46B H 0.4641 0.7651 0.2220 0.071 Uiso 1 1 calc R . .
H46C H 0.3880 0.8056 0.2424 0.071 Uiso 1 1 calc R . .
C47 C 0.4561(3) 0.6078(3) 0.1166(2) 0.0478(11) Uani 1 1 d D . .
C48 C 0.3868(3) 0.6439(2) 0.0589(2) 0.0567(13) Uani 1 1 d D A .
C49 C 0.6444(2) 0.4628(2) 0.3498(2) 0.0347(9) Uani 1 1 d . . .
C50 C 0.6839(2) 0.4393(3) 0.4223(2) 0.0528(12) Uani 1 1 d D A .

loop_
_atom_site_aniso_label
_atom_site_aniso_U_11
_atom_site_aniso_U_22
_atom_site_aniso_U_33
_atom_site_aniso_U_23
_atom_site_aniso_U_13
_atom_site_aniso_U_12
Pd1 0.02413(16) 0.03661(19) 0.03654(18) 0.00329(12) 0.01192(12) 0.00448(11)
Pd2 0.02626(17) 0.0561(2) 0.03151(18) 0.00505(13) 0.01289(12) 0.01021(13)
F1 0.068(2) 0.216(5) 0.093(3) 0.055(3) 0.013(2) 0.076(3)
F2 0.074(2) 0.131(3) 0.082(3) 0.062(2) 0.0112(19) 0.004(2)
F3 0.117(4) 0.115(3) 0.067(2) -0.003(2) -0.016(2) -0.015(3)
F4 0.072(2) 0.091(2) 0.065(2) 0.0368(18) 0.0187(17) 0.0111(18)
F5 0.075(2) 0.081(2) 0.068(2) 0.0093(18) -0.0239(18) -0.0053(18)
F6 0.095(3) 0.118(3) 0.060(2) 0.014(2) 0.0242(19) 0.068(2)
F7 0.0716(19) 0.090(2) 0.078(2) 0.0317(17) -0.0021(17) -0.0077(16)
F8 0.0716(19) 0.090(2) 0.078(2) 0.0317(17) -0.0021(17) -0.0077(16)
F9 0.0716(19) 0.090(2) 0.078(2) 0.0317(17) -0.0021(17) -0.0077(16)
F7A 0.0716(19) 0.090(2) 0.078(2) 0.0317(17) -0.0021(17) -0.0077(16)
F8A 0.0716(19) 0.090(2) 0.078(2) 0.0317(17) -0.0021(17) -0.0077(16)
F9A 0.0716(19) 0.090(2) 0.078(2) 0.0317(17) -0.0021(17) -0.0077(16)
F10 0.053(2) 0.099(3) 0.0590(15) 0.014(2) 0.0075(15) 0.025(2)
F11 0.053(2) 0.099(3) 0.0590(15) 0.014(2) 0.0075(15) 0.025(2)
F12 0.053(2) 0.099(3) 0.0590(15) 0.014(2) 0.0075(15) 0.025(2)
F10A 0.053(2) 0.099(3) 0.0590(15) 0.014(2) 0.0075(15) 0.025(2)
F11A 0.053(2) 0.099(3) 0.0590(15) 0.014(2) 0.0075(15) 0.025(2)
F12A 0.053(2) 0.099(3) 0.0590(15) 0.014(2) 0.0075(15) 0.025(2)
F10B 0.053(2) 0.099(3) 0.0590(15) 0.014(2) 0.0075(15) 0.025(2)
F11B 0.053(2) 0.099(3) 0.0590(15) 0.014(2) 0.0075(15) 0.025(2)
F12B 0.053(2) 0.099(3) 0.0590(15) 0.014(2) 0.0075(15) 0.025(2)
O1 0.0440(18) 0.059(2) 0.061(2) 0.0017(17) 0.0258(16) 0.0104(16)
O2 0.0280(14) 0.0580(19) 0.0451(17) 0.0107(15) 0.0117(12) 0.0102(14)
O3 0.0453(19) 0.072(2) 0.074(2) 0.012(2) 0.0232(18) 0.0302(18)
O4 0.0342(15) 0.0582(19) 0.0385(16) 0.0109(15) 0.0111(12) 0.0033(14)
O5 0.0453(19) 0.066(2) 0.0504(19) 0.0116(17) 0.0124(15) -0.0081(16)
O6 0.037(2) 0.055(3) 0.044(3) -0.002(2) 0.018(2) 0.007(2)
O6A 0.037(2) 0.055(3) 0.044(3) -0.002(2) 0.018(2) 0.007(2)
O7 0.0404(16) 0.069(2) 0.0338(15) 0.0107(15) 0.0114(13) 0.0058(15)
O8 0.051(3) 0.073(6) 0.061(5) 0.012(3) 0.015(3) -0.016(3)
O8A 0.051(3) 0.073(6) 0.061(5) 0.012(3) 0.015(3) -0.016(3)
O9 0.0317(15) 0.079(2) 0.0352(15) 0.0059(16) 0.0123(12) 0.0165(15)
O10 0.057(2) 0.085(3) 0.059(2) 0.0176(19) 0.0285(18) 0.041(2)
N1 0.0264(16) 0.0279(16) 0.0383(18) -0.0009(13) 0.0096(13) -0.0003(13)
N2 0.0242(15) 0.0267(16) 0.0385(17) -0.0002(13) 0.0112(13) 0.0012(13)
N3 0.0257(15) 0.0293(17) 0.0367(17) 0.0014(14) 0.0108(13) 0.0013(13)
N4 0.0265(15) 0.0272(16) 0.0351(16) 0.0009(13) 0.0128(13) 0.0007(12)
C1 0.0243(17) 0.0278(19) 0.0303(18) 0.0045(15) 0.0050(14) 0.0034(14)
C2 0.031(2) 0.035(2) 0.046(2) -0.0053(18) 0.0190(17) 0.0001(16)
C3 0.0264(19) 0.035(2) 0.047(2) -0.0013(17) 0.0176(17) -0.0019(16)
C4 0.0260(18) 0.0270(18) 0.036(2) -0.0013(15) 0.0098(15) -0.0014(15)
C5 0.037(2) 0.039(2) 0.038(2) 0.0033(18) 0.0126(17) -0.0007(18)
C6 0.042(2) 0.051(3) 0.032(2) -0.0044(19) 0.0063(17) -0.006(2)
C7 0.040(2) 0.039(2) 0.045(2) -0.0110(19) 0.0160(19) -0.0094(19)
C8 0.037(2) 0.031(2) 0.044(2) -0.0009(18) 0.0140(17) -0.0032(17)
C9 0.0275(19) 0.033(2) 0.038(2) 0.0004(17) 0.0097(16) 0.0015(16)
C10 0.058(3) 0.049(3) 0.048(3) 0.016(2) 0.013(2) 0.001(2)
C11 0.058(3) 0.057(3) 0.055(3) -0.021(2) 0.014(2) -0.020(3)
C12 0.045(2) 0.040(2) 0.039(2) 0.0063(19) 0.0043(19) -0.0021(19)
C13 0.0276(18) 0.0267(19) 0.040(2) -0.0006(16) 0.0137(15) -0.0009(15)
C14 0.031(2) 0.034(2) 0.043(2) 0.0025(17) 0.0133(17) 0.0010(16)
C15 0.038(2) 0.029(2) 0.058(3) 0.0027(19) 0.019(2) 0.0024(17)
C16 0.039(2) 0.033(2) 0.055(3) -0.0078(19) 0.024(2) -0.0055(18)
C17 0.034(2) 0.042(2) 0.041(2) -0.0053(18) 0.0155(17) -0.0045(17)
C18 0.0277(19) 0.035(2) 0.041(2) 0.0002(17) 0.0133(16) -0.0021(16)
C19 0.048(3) 0.042(3) 0.048(3) 0.005(2) 0.007(2) 0.004(2)
C20 0.064(3) 0.042(3) 0.080(4) -0.019(3) 0.026(3) -0.008(2)
C21 0.037(2) 0.044(2) 0.045(2) 0.005(2) 0.0060(18) 0.0061(19)
C22 0.029(2) 0.034(2) 0.061(3) 0.008(2) 0.0111(19) 0.0064(17)
C23 0.039(3) 0.085(4) 0.061(3) 0.023(3) 0.005(2) 0.014(3)
C24 0.042(2) 0.039(2) 0.032(2) -0.0038(17) 0.0115(17) 0.0019(18)
C25 0.051(3) 0.052(3) 0.039(2) 0.006(2) 0.012(2) 0.007(2)
C26 0.0227(17) 0.0314(19) 0.0293(18) 0.0041(15) 0.0081(14) 0.0036(14)
C27 0.0263(19) 0.039(2) 0.049(2) -0.0002(18) 0.0189(17) 0.0004(16)
C28 0.0316(19) 0.031(2) 0.049(2) -0.0014(18) 0.0206(17) 0.0023(16)
C29 0.0261(18) 0.0300(19) 0.037(2) -0.0013(16) 0.0111(15) 0.0000(15)
C30 0.0294(19) 0.034(2) 0.039(2) 0.0042(17) 0.0084(16) 0.0003(16)
C31 0.036(2) 0.047(2) 0.036(2) -0.0028(19) 0.0071(17) -0.0031(18)
C32 0.044(2) 0.037(2) 0.048(3) -0.0059(19) 0.021(2) -0.0058(19)
C33 0.044(2) 0.032(2) 0.047(2) 0.0047(18) 0.019(2) 0.0050(18)
C34 0.032(2) 0.032(2) 0.039(2) 0.0053(17) 0.0116(16) 0.0037(16)
C35 0.038(2) 0.044(3) 0.046(2) 0.005(2) 0.0007(19) 0.0061(19)
C36 0.076(4) 0.044(3) 0.061(3) -0.014(2) 0.022(3) -0.008(3)
C37 0.053(3) 0.046(3) 0.038(2) 0.006(2) 0.006(2) 0.009(2)
C38 0.0289(18) 0.0251(18) 0.0361(19) 0.0013(15) 0.0148(15) -0.0020(15)
C39 0.040(2) 0.031(2) 0.036(2) 0.0011(16) 0.0146(17) 0.0005(17)
C40 0.047(2) 0.046(3) 0.035(2) -0.0026(19) 0.0120(18) -0.005(2)
C41 0.050(3) 0.036(2) 0.048(3) -0.0085(19) 0.024(2) -0.0111(19)
C42 0.048(2) 0.029(2) 0.050(3) 0.0052(19) 0.026(2) -0.0039(18)
C43 0.033(2) 0.031(2) 0.035(2) 0.0066(17) 0.0115(16) 0.0032(16)
C44 0.066(3) 0.040(2) 0.037(2) 0.0069(19) 0.016(2) -0.002(2)
C45 0.090(4) 0.050(3) 0.062(3) -0.020(3) 0.030(3) -0.033(3)
C46 0.047(3) 0.044(3) 0.046(3) 0.017(2) 0.006(2) 0.003(2)
C47 0.047(3) 0.055(3) 0.042(2) 0.006(2) 0.014(2) -0.004(2)
C48 0.065(3) 0.061(3) 0.042(3) 0.011(2) 0.012(2) -0.006(3)
C49 0.0289(19) 0.030(2) 0.046(2) -0.0036(17) 0.0107(17) 0.0014(15)
C50 0.038(2) 0.062(3) 0.056(3) -0.003(2) 0.009(2) 0.014(2)

loop_
_atom_type_symbol
_atom_type_description
_atom_type_scat_dispersion_real
_atom_type_scat_dispersion_imag
_atom_type_scat_source
C C 0.0033 0.0016 'International Tables Vol C Tables 4.2.6.8 and 6.1.1.4'
H H 0.0000 0.0000 'International Tables Vol C Tables 4.2.6.8 and 6.1.1.4'
N N 0.0061 0.0033 'International Tables Vol C Tables 4.2.6.8 and 6.1.1.4'
Pd Pd -0.9988 1.0072 'International Tables Vol C Tables 4.2.6.8 and 6.1.1.4'
O O 0.0106 0.0060 'International Tables Vol C Tables 4.2.6.8 and 6.1.1.4'
F F 0.0171 0.0103 'International Tables Vol C Tables 4.2.6.8 and 6.1.1.4'

loop_
_geom_angle_atom_site_label_1
_geom_angle_atom_site_label_2
_geom_angle_atom_site_label_3
_geom_angle
C1 Pd1 O2 86.53(13)
C1 Pd1 O4 87.65(13)
O2 Pd1 O4 173.56(12)
C1 Pd1 O1 174.69(14)
O2 Pd1 O1 95.52(13)
O4 Pd1 O1 90.52(13)
C26 Pd2 O9 86.15(13)
C26 Pd2 O7 88.92(14)
O9 Pd2 O7 174.88(12)
C26 Pd2 O6 170.3(2)
O9 Pd2 O6 95.65(18)
O7 Pd2 O6 89.44(18)
C26 Pd2 O6A 166.0(3)
O9 Pd2 O6A 92.5(3)
O7 Pd2 O6A 92.0(3)
O6 Pd2 O6A 23.7(2)
C22 O2 Pd1 124.3(3)
C24 O4 Pd1 120.0(3)
C47 O7 Pd2 123.5(3)
C49 O9 Pd2 123.9(3)
C1 N1 C2 109.9(3)
C1 N1 C4 127.4(3)
C2 N1 C4 122.5(3)
C1 N2 C3 109.9(3)
C1 N2 C13 126.4(3)
C3 N2 C13 123.5(3)
C26 N3 C27 109.8(3)
C26 N3 C29 127.3(3)
C27 N3 C29 122.7(3)
C26 N4 C28 110.1(3)
C26 N4 C38 127.9(3)
C28 N4 C38 121.6(3)
N2 C1 N1 106.1(3)
N2 C1 Pd1 124.5(3)
N1 C1 Pd1 129.4(3)
C3 C2 N1 107.1(3)
C2 C3 N2 107.1(3)
C9 C4 C5 122.9(4)
C9 C4 N1 119.7(3)
C5 C4 N1 117.1(3)
C6 C5 C4 117.2(4)
C6 C5 C10 120.7(4)
C4 C5 C10 122.1(4)
C7 C6 C5 122.1(4)
C8 C7 C6 118.7(4)
C8 C7 C11 120.3(4)
C6 C7 C11 121.0(4)
C7 C8 C9 122.1(4)
C4 C9 C8 117.0(4)
C4 C9 C12 123.0(4)
C8 C9 C12 120.0(4)
C18 C13 C14 122.9(4)
C18 C13 N2 119.2(3)
C14 C13 N2 117.6(3)
C15 C14 C13 117.2(4)
C15 C14 C19 121.0(4)
C13 C14 C19 121.8(4)
C16 C15 C14 122.0(4)
C15 C16 C17 118.8(4)
C15 C16 C20 120.8(4)
C17 C16 C20 120.4(4)
C16 C17 C18 121.7(4)
C13 C18 C17 117.3(4)
C13 C18 C21 122.3(4)
C17 C18 C21 120.3(4)
O3 C22 O2 130.2(5)
O3 C22 C23 117.1(4)
O2 C22 C23 112.7(4)
F1 C23 F2 109.9(5)
F1 C23 F3 107.0(5)
F2 C23 F3 103.1(5)
F1 C23 C22 113.3(5)
F2 C23 C22 112.8(4)
F3 C23 C22 110.2(4)
O5 C24 O4 130.3(4)
O5 C24 C25 117.8(4)
O4 C24 C25 111.9(4)
F4 C25 F6 108.8(4)
F4 C25 F5 106.6(4)
F6 C25 F5 106.4(5)
F4 C25 C24 112.2(4)
F6 C25 C24 112.0(4)
F5 C25 C24 110.6(4)
N4 C26 N3 106.0(3)
N4 C26 Pd2 127.2(3)
N3 C26 Pd2 126.9(3)
C28 C27 N3 107.1(3)
C27 C28 N4 107.0(3)
C30 C29 C34 123.1(4)
C30 C29 N3 119.3(3)
C34 C29 N3 117.4(3)
C29 C30 C31 117.3(4)
C29 C30 C35 122.4(4)
C31 C30 C35 120.3(4)
C32 C31 C30 122.4(4)
C31 C32 C33 117.9(4)
C31 C32 C36 121.0(4)
C33 C32 C36 121.1(4)
C34 C33 C32 122.3(4)
C33 C34 C29 117.0(4)
C33 C34 C37 121.1(4)
C29 C34 C37 121.9(4)
C43 C38 C39 122.5(4)
C43 C38 N4 120.1(3)
C39 C38 N4 117.2(3)
C40 C39 C38 117.7(4)
C40 C39 C44 120.5(4)
C38 C39 C44 121.8(4)
C41 C40 C39 122.2(4)
C40 C41 C42 118.2(4)
C40 C41 C45 120.5(4)
C42 C41 C45 121.3(4)
C41 C42 C43 122.2(4)
C38 C43 C42 117.2(4)
C38 C43 C46 123.1(4)
C42 C43 C46 119.7(4)
O7 C47 O8 126.6(6)
O7 C47 O8A 128.9(8)
O8 C47 O8A 35.0(5)
O7 C47 C48 113.3(4)
O8 C47 C48 117.9(5)
O8A C47 C48 112.6(7)
F8 C48 F9A 118.7(7)
F8 C48 F8A 23.9(6)
F9A C48 F8A 113.7(7)
F8 C48 F7 109.6(5)
F9A C48 F7 72.7(5)
F8A C48 F7 132.4(6)
F8 C48 F7A 80.4(5)
F9A C48 F7A 107.8(6)
F8A C48 F7A 104.0(6)
F7 C48 F7A 38.0(4)
F8 C48 F9 103.6(5)
F9A C48 F9 29.8(5)
F8A C48 F9 89.8(6)
F7 C48 F9 102.0(5)
F7A C48 F9 133.7(6)
F8 C48 C47 116.1(5)
F9A C48 C47 118.1(5)
F8A C48 C47 104.8(6)
F7 C48 C47 112.8(4)
F7A C48 C47 107.4(5)
F9 C48 C47 111.4(4)
O10 C49 O9 129.3(4)
O10 C49 C50 116.4(3)
O9 C49 C50 114.4(3)
F11 C50 F12B 123.2(8)
F11 C50 F12A 117.5(8)
F12B C50 F12A 35.0(7)
F11 C50 F11B 56.1(8)
F12B C50 F11B 111.0(8)
F12A C50 F11B 79.9(7)
F11 C50 F11A 22.8(7)
F12B C50 F11A 128.7(8)
F12A C50 F11A 108.5(6)
F11B C50 F11A 34.8(7)
F11 C50 F10A 84.3(7)
F12B C50 F10A 72.9(7)
F12A C50 F10A 106.4(6)
F11B C50 F10A 135.9(8)
F11A C50 F10A 107.0(6)
F11 C50 F10 108.4(6)
F12B C50 F10 41.0(7)
F12A C50 F10 75.8(6)
F11B C50 F10 138.9(7)
F11A C50 F10 128.5(7)
F10A C50 F10 32.7(5)
F11 C50 F10B 48.7(7)
F12B C50 F10B 105.1(7)
F12A C50 F10B 130.4(8)
F11B C50 F10B 104.6(7)
F11A C50 F10B 71.1(8)
F10A C50 F10B 38.1(6)
F10 C50 F10B 69.2(7)
F11 C50 F12 106.5(6)
F12B C50 F12 63.2(8)
F12A C50 F12 28.2(6)
F11B C50 F12 56.1(7)
F11A C50 F12 89.6(7)
F10A C50 F12 133.4(6)
F10 C50 F12 103.9(5)
F10B C50 F12 143.7(8)
F11 C50 C49 119.7(5)
F12B C50 C49 116.5(6)
F12A C50 C49 115.4(5)
F11B C50 C49 109.7(6)
F11A C50 C49 112.5(6)
F10A C50 C49 106.4(5)
F10 C50 C49 110.5(5)
F10B C50 C49 109.2(6)
F12 C50 C49 106.6(5)

loop_
_geom_bond_atom_site_label_1
_geom_bond_atom_site_label_2
_geom_bond_distance
Pd1 C1 1.951(4)
Pd1 O2 2.019(3)
Pd1 O4 2.022(3)
Pd1 O1 2.102(3)
Pd2 C26 1.950(4)
Pd2 O9 2.016(3)
Pd2 O7 2.029(3)
Pd2 O6 2.110(4)
Pd2 O6A 2.111(4)
F1 C23 1.285(6)
F2 C23 1.322(6)
F3 C23 1.353(7)
F4 C25 1.305(5)
F5 C25 1.319(6)
F6 C25 1.308(6)
F7 C48 1.320(2)
F8 C48 1.318(2)
F9 C48 1.327(2)
F7A C48 1.323(2)
F8A C48 1.320(2)
F9A C48 1.318(2)
F10 C50 1.321(2)
F11 C50 1.318(2)
F12 C50 1.324(2)
F10A C50 1.321(2)
F11A C50 1.321(2)
F12A C50 1.320(2)
F10B C50 1.323(2)
F11B C50 1.320(2)
F12B C50 1.319(2)
O2 C22 1.266(5)
O3 C22 1.210(5)
O4 C24 1.267(5)
O5 C24 1.208(5)
O7 C47 1.239(5)
O8 C47 1.247(6)
O8A C47 1.247(6)
O9 C49 1.262(5)
O10 C49 1.206(5)
N1 C1 1.346(5)
N1 C2 1.389(5)
N1 C4 1.456(5)
N2 C1 1.343(5)
N2 C3 1.392(5)
N2 C13 1.444(5)
N3 C26 1.351(5)
N3 C27 1.388(5)
N3 C29 1.453(5)
N4 C26 1.343(5)
N4 C28 1.389(5)
N4 C38 1.453(5)
C2 C3 1.333(6)
C4 C9 1.388(5)
C4 C5 1.400(5)
C5 C6 1.387(6)
C5 C10 1.510(6)
C6 C7 1.385(6)
C7 C8 1.381(6)
C7 C11 1.510(6)
C8 C9 1.400(6)
C9 C12 1.502(5)
C13 C18 1.394(5)
C13 C14 1.399(5)
C14 C15 1.392(6)
C14 C19 1.494(6)
C15 C16 1.389(6)
C16 C17 1.391(6)
C16 C20 1.513(6)
C17 C18 1.396(6)
C18 C21 1.508(6)
C22 C23 1.535(7)
C24 C25 1.552(6)
C27 C28 1.337(6)
C29 C30 1.379(5)
C29 C34 1.403(5)
C30 C31 1.394(6)
C30 C35 1.507(6)
C31 C32 1.390(6)
C32 C33 1.391(6)
C32 C36 1.511(6)
C33 C34 1.389(6)
C34 C37 1.498(6)
C38 C43 1.388(5)
C38 C39 1.395(5)
C39 C40 1.388(6)
C39 C44 1.506(6)
C40 C41 1.379(6)
C41 C42 1.390(6)
C41 C45 1.511(6)
C42 C43 1.395(6)
C43 C46 1.503(6)
C47 C48 1.544(6)
C49 C50 1.524(6)

loop_
_geom_hbond_atom_site_label_D
_geom_hbond_atom_site_label_H
_geom_hbond_atom_site_label_A
_geom_hbond_distance_DH
_geom_hbond_distance_HA
_geom_hbond_distance_DA
_geom_hbond_angle_DHA
O1 H1A O5 0.8501(11) 1.97(3) 2.661(5) 137(4)
O1 H1B O3 0.8501(11) 1.81(2) 2.616(5) 156(5)
O6 H6A O8A 0.8500(11) 1.93(4) 2.542(15) 128(4)
O6A H6C O8A 0.8500(11) 1.76(2) 2.555(16) 155(4)
O6 H6B O10 0.8500(11) 1.805(18) 2.581(7) 151(3)
O6A H6D O10 0.8500(11) 2.01(5) 2.623(10) 128(6)

loop_
_geom_torsion_atom_site_label_1
_geom_torsion_atom_site_label_2
_geom_torsion_atom_site_label_3
_geom_torsion_atom_site_label_4
_geom_torsion
C1 Pd1 O2 C22 -177.0(4)
O4 Pd1 O2 C22 157.7(10)
O1 Pd1 O2 C22 -1.9(4)
C1 Pd1 O4 C24 -144.4(3)
O2 Pd1 O4 C24 -119.1(11)
O1 Pd1 O4 C24 40.6(3)
C26 Pd2 O7 C47 157.6(4)
O9 Pd2 O7 C47 141.9(15)
O6 Pd2 O7 C47 -32.0(4)
O6A Pd2 O7 C47 -8.4(5)
C26 Pd2 O9 C49 170.3(4)
O7 Pd2 O9 C49 -173.9(14)
O6 Pd2 O9 C49 -0.1(4)
O6A Pd2 O9 C49 -23.6(4)
C3 N2 C1 N1 0.4(4)
C13 N2 C1 N1 174.9(3)
C3 N2 C1 Pd1 179.3(3)
C13 N2 C1 Pd1 -6.1(5)
C2 N1 C1 N2 -0.4(4)
C4 N1 C1 N2 -175.6(3)
C2 N1 C1 Pd1 -179.2(3)
C4 N1 C1 Pd1 5.6(6)
O2 Pd1 C1 N2 108.8(3)
O4 Pd1 C1 N2 -73.9(3)
O1 Pd1 C1 N2 -4.0(17)
O2 Pd1 C1 N1 -72.5(3)
O4 Pd1 C1 N1 104.7(3)
O1 Pd1 C1 N1 174.6(14)
C1 N1 C2 C3 0.2(5)
C4 N1 C2 C3 175.7(3)
N1 C2 C3 N2 0.0(5)
C1 N2 C3 C2 -0.3(5)
C13 N2 C3 C2 -175.0(4)
C1 N1 C4 C9 -82.1(5)
C2 N1 C4 C9 103.3(4)
C1 N1 C4 C5 102.8(5)
C2 N1 C4 C5 -71.8(5)
C9 C4 C5 C6 -0.8(6)
N1 C4 C5 C6 174.2(4)
C9 C4 C5 C10 179.1(4)
N1 C4 C5 C10 -6.0(6)
C4 C5 C6 C7 -0.1(6)
C10 C5 C6 C7 -180.0(4)
C5 C6 C7 C8 1.1(7)
C5 C6 C7 C11 -178.2(4)
C6 C7 C8 C9 -1.2(6)
C11 C7 C8 C9 178.1(4)
C5 C4 C9 C8 0.7(6)
N1 C4 C9 C8 -174.2(3)
C5 C4 C9 C12 -179.6(4)
N1 C4 C9 C12 5.5(6)
C7 C8 C9 C4 0.4(6)
C7 C8 C9 C12 -179.3(4)
C1 N2 C13 C18 102.7(4)
C3 N2 C13 C18 -83.4(5)
C1 N2 C13 C14 -82.8(5)
C3 N2 C13 C14 91.0(5)
C18 C13 C14 C15 -3.5(6)
N2 C13 C14 C15 -177.7(3)
C18 C13 C14 C19 175.2(4)
N2 C13 C14 C19 1.0(6)
C13 C14 C15 C16 1.8(6)
C19 C14 C15 C16 -176.9(4)
C14 C15 C16 C17 1.0(6)
C14 C15 C16 C20 -179.2(4)
C15 C16 C17 C18 -2.3(6)
C20 C16 C17 C18 177.9(4)
C14 C13 C18 C17 2.2(6)
N2 C13 C18 C17 176.4(3)
C14 C13 C18 C21 -175.8(4)
N2 C13 C18 C21 -1.7(6)
C16 C17 C18 C13 0.8(6)
C16 C17 C18 C21 178.8(4)
Pd1 O2 C22 O3 4.6(7)
Pd1 O2 C22 C23 -174.6(3)
O3 C22 C23 F1 8.6(8)
O2 C22 C23 F1 -172.1(5)
O3 C22 C23 F2 134.2(5)
O2 C22 C23 F2 -46.5(7)
O3 C22 C23 F3 -111.2(5)
O2 C22 C23 F3 68.1(6)
Pd1 O4 C24 O5 -9.4(7)
Pd1 O4 C24 C25 169.1(3)
O5 C24 C25 F4 0.0(6)
O4 C24 C25 F4 -178.7(4)
O5 C24 C25 F6 122.7(5)
O4 C24 C25 F6 -56.1(6)
O5 C24 C25 F5 -118.9(5)
O4 C24 C25 F5 62.4(5)
C28 N4 C26 N3 0.3(4)
C38 N4 C26 N3 173.5(3)
C28 N4 C26 Pd2 -178.9(3)
C38 N4 C26 Pd2 -5.7(5)
C27 N3 C26 N4 -0.3(4)
C29 N3 C26 N4 -176.3(3)
C27 N3 C26 Pd2 178.9(3)
C29 N3 C26 Pd2 2.9(5)
O9 Pd2 C26 N4 75.5(3)
O7 Pd2 C26 N4 -103.1(3)
O6 Pd2 C26 N4 176.6(10)
O6A Pd2 C26 N4 -9.3(12)
O9 Pd2 C26 N3 -103.6(3)
O7 Pd2 C26 N3 77.8(3)
O6 Pd2 C26 N3 -2.5(13)
O6A Pd2 C26 N3 171.7(11)
C26 N3 C27 C28 0.2(5)
C29 N3 C27 C28 176.4(3)
N3 C27 C28 N4 0.0(5)
C26 N4 C28 C27 -0.2(5)
C38 N4 C28 C27 -173.9(3)
C26 N3 C29 C30 -98.6(5)
C27 N3 C29 C30 85.9(5)
C26 N3 C29 C34 86.7(5)
C27 N3 C29 C34 -88.8(4)
C34 C29 C30 C31 -1.6(6)
N3 C29 C30 C31 -175.9(3)
C34 C29 C30 C35 176.6(4)
N3 C29 C30 C35 2.3(6)
C29 C30 C31 C32 0.1(6)
C35 C30 C31 C32 -178.1(4)
C30 C31 C32 C33 0.7(6)
C30 C31 C32 C36 -178.0(4)
C31 C32 C33 C34 -0.2(7)
C36 C32 C33 C34 178.5(4)
C32 C33 C34 C29 -1.1(6)
C32 C33 C34 C37 176.4(4)
C30 C29 C34 C33 2.0(6)
N3 C29 C34 C33 176.4(3)
C30 C29 C34 C37 -175.4(4)
N3 C29 C34 C37 -1.0(6)
C26 N4 C38 C43 80.9(5)
C28 N4 C38 C43 -106.7(4)
C26 N4 C38 C39 -104.3(4)
C28 N4 C38 C39 68.1(5)
C43 C38 C39 C40 1.9(6)
N4 C38 C39 C40 -172.8(3)
C43 C38 C39 C44 -178.7(4)
N4 C38 C39 C44 6.7(6)
C38 C39 C40 C41 -0.4(6)
C44 C39 C40 C41 -179.9(4)
C39 C40 C41 C42 -1.3(7)
C39 C40 C41 C45 176.9(5)
C40 C41 C42 C43 1.6(7)
C45 C41 C42 C43 -176.5(4)
C39 C38 C43 C42 -1.5(6)
N4 C38 C43 C42 173.0(3)
C39 C38 C43 C46 178.9(4)
N4 C38 C43 C46 -6.6(6)
C41 C42 C43 C38 -0.2(6)
C41 C42 C43 C46 179.4(4)
Pd2 O7 C47 O8 -11.1(9)
Pd2 O7 C47 O8A 33.6(10)
Pd2 O7 C47 C48 -174.1(3)
O7 C47 C48 F8 156.0(5)
O8 C47 C48 F8 -8.7(8)
O8A C47 C48 F8 -47.1(9)
O7 C47 C48 F9A 5.6(8)
O8 C47 C48 F9A -159.0(8)
O8A C47 C48 F9A 162.6(9)
O7 C47 C48 F8A 133.4(7)
O8 C47 C48 F8A -31.2(9)
O8A C47 C48 F8A -69.6(9)
O7 C47 C48 F7 -76.3(6)
O8 C47 C48 F7 119.1(7)
O8A C47 C48 F7 80.7(8)
O7 C47 C48 F7A -116.4(6)
O8 C47 C48 F7A 79.0(8)
O8A C47 C48 F7A 40.5(9)
O7 C47 C48 F9 37.7(6)
O8 C47 C48 F9 -126.9(7)
O8A C47 C48 F9 -165.3(8)
Pd2 O9 C49 O10 -1.1(7)
Pd2 O9 C49 C50 179.7(3)
O10 C49 C50 F11 178.7(7)
O9 C49 C50 F11 -2.0(8)
O10 C49 C50 F12B -9.8(10)
O9 C49 C50 F12B 169.5(9)
O10 C49 C50 F12A 29.3(9)
O9 C49 C50 F12A -151.4(8)
O10 C49 C50 F11B 117.3(8)
O9 C49 C50 F11B -63.5(8)
O10 C49 C50 F11A 154.6(8)
O9 C49 C50 F11A -26.2(8)
O10 C49 C50 F10A -88.5(7)
O9 C49 C50 F10A 90.7(7)
O10 C49 C50 F10 -54.3(7)
O9 C49 C50 F10 125.0(7)
O10 C49 C50 F10B -128.6(8)
O9 C49 C50 F10B 50.7(8)
O10 C49 C50 F12 58.0(7)
O9 C49 C50 F12 -122.7(6)
